data_4084407
loop_
_publ_author_name
'Wang, Lili'
'Ganguly, Rakesh'
'Mathey, Fran\,cois'

_publ_section_title
;
 Revisiting the Chemistry of Phosphinidene Sulfides
;
_journal_issue 19
_journal_name_full Organometallics
_journal_page_first 5614
_journal_paper_doi 10.1021/om500828n
_journal_volume 33
_journal_year 2014
_chemical_formula_sum 'C20 H23 Br N O2 P S'
_chemical_formula_weight 452.33
_space_group_crystal_system triclinic
_space_group_IT_number 2
_space_group_name_Hall '-P 1'
_space_group_name_H-M_alt 'P -1'
_symmetry_space_group_name_Hall '-P 1'
_symmetry_space_group_name_H-M 'P -1'
_atom_sites_solution_hydrogens geom
_cell_angle_alpha 72.926(3)
_cell_angle_beta 76.381(3)
_cell_angle_gamma 72.528(3)
_cell_formula_units_Z 2
_cell_length_a 8.0742(3)
_cell_length_b 9.8625(4)
_cell_length_c 13.4732(6)
_cell_measurement_reflns_used 7620
_cell_measurement_temperature 103.(2)
_cell_measurement_theta_max 30.0944
_cell_measurement_theta_min 2.4132
_cell_volume 965.44(7)
_computing_cell_refinement 'SAINT V8.34A (Bruker AXS Inc., 2013)'
_computing_data_collection 'APEX2 (Bruker AXS Inc., 2013)'
_computing_data_reduction 'SAINT V8.34A (Bruker AXS Inc., 2013)'
_computing_molecular_graphics 'XP (Bruker AXS Inc., 2013)'
_computing_publication_material 'APEX2 (Bruker AXS Inc., 2013)'
_computing_structure_refinement 'SHELXL-2013 (Sheldrick, 2013)'
_diffrn_ambient_temperature 103.(2)
_diffrn_detector_area_resol_mean 8.3333
_diffrn_measured_fraction_theta_full 0.995
_diffrn_measured_fraction_theta_max 0.995
_diffrn_measurement_device_type 'CCD area detector'
_diffrn_measurement_method 'phi and omega scans'
_diffrn_radiation_monochromator graphite
_diffrn_radiation_type MoK\a
_diffrn_radiation_wavelength 0.71073
_diffrn_reflns_av_R_equivalents 0.0808
_diffrn_reflns_av_unetI/netI 0.0566
_diffrn_reflns_limit_h_max 11
_diffrn_reflns_limit_h_min -11
_diffrn_reflns_limit_k_max 14
_diffrn_reflns_limit_k_min -14
_diffrn_reflns_limit_l_max 19
_diffrn_reflns_limit_l_min -19
_diffrn_reflns_number 39732
_diffrn_reflns_theta_full 31.22
_diffrn_reflns_theta_max 31.22
_diffrn_reflns_theta_min 2.68
_diffrn_source 'fine-focus sealed tube'
_exptl_absorpt_coefficient_mu 2.335
_exptl_absorpt_correction_T_max 0.63
_exptl_absorpt_correction_T_min 0.44
_exptl_absorpt_correction_type multi-scan
_exptl_absorpt_process_details 'SADABS V2012/1 (Bruker AXS Inc.)'
_exptl_crystal_colour colourless
_exptl_crystal_density_diffrn 1.556
_exptl_crystal_density_method 'not measured'
_exptl_crystal_description block
_exptl_crystal_F_000 464
_exptl_crystal_size_max 0.420
_exptl_crystal_size_mid 0.400
_exptl_crystal_size_min 0.220
_refine_diff_density_max 2.082
_refine_diff_density_min -0.940
_refine_ls_extinction_method none
_refine_ls_goodness_of_fit_ref 1.045
_refine_ls_hydrogen_treatment constr
_refine_ls_matrix_type full
_refine_ls_number_parameters 240
_refine_ls_number_reflns 6251
_refine_ls_number_restraints 0
_refine_ls_restrained_S_all 1.045
_refine_ls_R_factor_all 0.0737
_refine_ls_R_factor_gt 0.0462
_refine_ls_shift/su_max 0.001
_refine_ls_shift/su_mean 0.000
_refine_ls_structure_factor_coef Fsqd
_refine_ls_weighting_details 'w=1/[\s^2^(Fo^2^)+(0.0387P)^2^+2.2223P] where P=(Fo^2^+2Fc^2^)/3'
_refine_ls_weighting_scheme calc
_refine_ls_wR_factor_gt 0.0972
_refine_ls_wR_factor_ref 0.1090
_reflns_number_gt 4831
_reflns_number_total 6251
_reflns_threshold_expression 'I > 2\s(I)'
_cod_data_source_file om500828n_si_001.cif
_cod_data_source_block I
_cod_depositor_comments 'Adding full bibliography for 4084407--4084409.cif.'
_cod_database_code 4084407

loop_
_space_group_symop_operation_xyz
'x, y, z'
'-x, -y, -z'

loop_
_atom_site_type_symbol
_atom_site_label
_atom_site_fract_x
_atom_site_fract_y
_atom_site_fract_z
_atom_site_U_iso_or_equiv
_atom_site_adp_type
_atom_site_calc_flag
_atom_site_refinement_flags_adp
_atom_site_refinement_flags_posn
_atom_site_occupancy
Br Br1 0.69502(4) 0.51474(3) 0.57003(2) 0.01645(8) Uani d . . 1
C C1 0.6781(4) -0.0682(3) 0.6978(2) 0.0131(5) Uani d . . 1
C C2 0.5732(4) -0.0869(3) 0.6238(2) 0.0196(6) Uani d . . 1
H H2A 0.5367 -0.1789 0.6533 0.029 Uiso calc U R 1
H H2B 0.6469 -0.0892 0.5549 0.029 Uiso calc U R 1
H H2C 0.4688 -0.0047 0.6157 0.029 Uiso calc U R 1
C C3 0.5619(4) -0.0701(3) 0.8054(2) 0.0195(6) Uani d . . 1
H H3A 0.4676 0.0203 0.8011 0.029 Uiso calc U R 1
H H3B 0.6332 -0.0772 0.8573 0.029 Uiso calc U R 1
H H3C 0.5105 -0.1546 0.8268 0.029 Uiso calc U R 1
C C4 0.8433(4) -0.1964(3) 0.7068(3) 0.0200(6) Uani d . . 1
H H4A 0.9088 -0.1889 0.7568 0.03 Uiso calc U R 1
H H4B 0.918 -0.1927 0.6377 0.03 Uiso calc U R 1
H H4C 0.8084 -0.2892 0.7316 0.03 Uiso calc U R 1
C C5 0.6809(3) 0.2344(3) 0.7256(2) 0.0107(5) Uani d . . 1
H H5 0.5518 0.2798 0.7401 0.013 Uiso calc U R 1
C C6 0.7657(4) 0.1357(3) 0.8197(2) 0.0117(5) Uani d . . 1
C C7 0.6737(4) 0.1391(3) 0.9296(2) 0.0175(6) Uani d . . 1
H H7A 0.7298 0.0517 0.9789 0.026 Uiso calc U R 1
H H7B 0.5498 0.1409 0.9353 0.026 Uiso calc U R 1
H H7C 0.6814 0.2269 0.9466 0.026 Uiso calc U R 1
C C8 1.0602(4) -0.0461(3) 0.8537(2) 0.0188(6) Uani d . . 1
H H8A 1.1585 -0.0023 0.8444 0.028 Uiso calc U R 1
H H8B 1.1039 -0.139 0.8322 0.028 Uiso calc U R 1
H H8C 1.0053 -0.0642 0.9278 0.028 Uiso calc U R 1
C C9 0.9270(3) 0.0564(3) 0.7873(2) 0.0119(5) Uani d . . 1
C C10 0.9696(3) 0.0884(3) 0.6685(2) 0.0111(5) Uani d . . 1
H H10 1.0697 0.0152 0.639 0.013 Uiso calc U R 1
C C11 0.9800(3) 0.2513(3) 0.6258(2) 0.0112(5) Uani d . . 1
H H11 1.0018 0.2798 0.5472 0.013 Uiso calc U R 1
C C12 0.8009(3) 0.3419(3) 0.6716(2) 0.0107(5) Uani d . . 1
C C13 0.8462(4) 0.4026(3) 0.7518(2) 0.0121(5) Uani d . . 1
C C14 1.1158(4) 0.2807(3) 0.6717(2) 0.0128(5) Uani d . . 1
C C15 1.1210(3) 0.4132(3) 0.8008(2) 0.0136(5) Uani d . . 1
C C16 1.2257(4) 0.5094(3) 0.7496(2) 0.0173(6) Uani d . . 1
H H16 1.2352 0.5486 0.6757 0.021 Uiso calc U R 1
C C17 1.3167(4) 0.5475(4) 0.8090(3) 0.0247(7) Uani d . . 1
H H17 1.3901 0.6128 0.7753 0.03 Uiso calc U R 1
C C18 1.3011(4) 0.4912(4) 0.9165(3) 0.0297(8) Uani d . . 1
H H18 1.3632 0.5185 0.9562 0.036 Uiso calc U R 1
C C19 1.1964(5) 0.3958(4) 0.9665(3) 0.0309(8) Uani d . . 1
H H19 1.1859 0.3577 1.0405 0.037 Uiso calc U R 1
C C20 1.1057(4) 0.3550(4) 0.9084(3) 0.0241(6) Uani d . . 1
H H20 1.0343 0.2882 0.9422 0.029 Uiso calc U R 1
N N1 1.0290(3) 0.3710(2) 0.74019(18) 0.0124(4) Uani d . . 1
O O1 0.7448(3) 0.4663(2) 0.81449(16) 0.0157(4) Uani d . . 1
O O2 1.2732(3) 0.2316(2) 0.65651(17) 0.0180(4) Uani d . . 1
P P1 0.75134(9) 0.10652(7) 0.63632(5) 0.00961(13) Uani d . . 1
S S1 0.72772(9) 0.18749(7) 0.48903(5) 0.01419(14) Uani d . . 1

loop_
_atom_site_aniso_label
_atom_site_aniso_U_11
_atom_site_aniso_U_22
_atom_site_aniso_U_33
_atom_site_aniso_U_12
_atom_site_aniso_U_13
_atom_site_aniso_U_23
Br1 0.01905(15) 0.00880(12) 0.02025(15) -0.00137(10) -0.00796(11) 0.00000(10)
C1 0.0122(12) 0.0119(11) 0.0156(13) -0.0037(9) -0.0026(10) -0.0027(10)
C2 0.0270(16) 0.0150(13) 0.0226(15) -0.0099(11) -0.0102(12) -0.0036(11)
C3 0.0197(14) 0.0199(14) 0.0193(15) -0.0108(11) 0.0016(11) -0.0032(11)
C4 0.0160(13) 0.0087(12) 0.0323(17) -0.0010(10) -0.0036(12) -0.0027(11)
C5 0.0101(11) 0.0076(10) 0.0139(12) -0.0001(9) -0.0026(9) -0.0035(9)
C6 0.0138(12) 0.0108(11) 0.0115(12) -0.0046(9) -0.0028(10) -0.0023(9)
C7 0.0195(14) 0.0205(14) 0.0119(13) -0.0065(11) -0.0002(11) -0.0034(11)
C8 0.0174(14) 0.0169(13) 0.0195(15) 0.0000(11) -0.0093(11) 0.0002(11)
C9 0.0117(12) 0.0098(11) 0.0144(13) -0.0031(9) -0.0042(10) -0.0008(9)
C10 0.0091(11) 0.0088(11) 0.0155(13) -0.0019(9) -0.0022(9) -0.0032(9)
C11 0.0102(11) 0.0095(11) 0.0138(12) -0.0018(9) -0.0028(9) -0.0026(9)
C12 0.0105(11) 0.0085(10) 0.0121(12) -0.0011(9) -0.0042(9) -0.0004(9)
C13 0.0127(12) 0.0084(11) 0.0153(13) -0.0039(9) -0.0035(10) -0.0009(9)
C14 0.0137(12) 0.0090(11) 0.0142(13) -0.0037(9) -0.0014(10) -0.0005(9)
C15 0.0096(11) 0.0130(12) 0.0187(14) 0.0000(9) -0.0043(10) -0.0055(10)
C16 0.0136(13) 0.0142(12) 0.0230(15) -0.0023(10) -0.0018(11) -0.0050(11)
C17 0.0129(13) 0.0222(15) 0.044(2) -0.0026(11) -0.0071(13) -0.0156(14)
C18 0.0212(16) 0.0367(19) 0.040(2) 0.0021(14) -0.0159(15) -0.0228(16)
C19 0.0342(19) 0.0379(19) 0.0214(17) -0.0032(15) -0.0129(14) -0.0076(14)
C20 0.0266(16) 0.0259(16) 0.0189(15) -0.0079(13) -0.0055(13) -0.0009(12)
N1 0.0106(10) 0.0124(10) 0.0162(11) -0.0040(8) -0.0030(9) -0.0045(9)
O1 0.0133(9) 0.0148(9) 0.0201(10) -0.0025(7) -0.0017(8) -0.0080(8)
O2 0.0107(9) 0.0170(10) 0.0259(11) -0.0027(8) -0.0019(8) -0.0062(8)
P1 0.0100(3) 0.0073(3) 0.0116(3) -0.0017(2) -0.0026(2) -0.0021(2)
S1 0.0177(3) 0.0134(3) 0.0119(3) -0.0039(2) -0.0045(2) -0.0020(2)

loop_
_atom_type_symbol
_atom_type_description
_atom_type_scat_dispersion_real
_atom_type_scat_dispersion_imag
_atom_type_scat_source
C C 0.0033 0.0016 'International Tables Vol C Tables 4.2.6.8 and 6.1.1.4'
H H 0.0000 0.0000 'International Tables Vol C Tables 4.2.6.8 and 6.1.1.4'
Br Br -0.2901 2.4595 'International Tables Vol C Tables 4.2.6.8 and 6.1.1.4'
N N 0.0061 0.0033 'International Tables Vol C Tables 4.2.6.8 and 6.1.1.4'
O O 0.0106 0.0060 'International Tables Vol C Tables 4.2.6.8 and 6.1.1.4'
P P 0.1023 0.0942 'International Tables Vol C Tables 4.2.6.8 and 6.1.1.4'
S S 0.1246 0.1234 'International Tables Vol C Tables 4.2.6.8 and 6.1.1.4'

loop_
_geom_angle_atom_site_label_1
_geom_angle_atom_site_label_2
_geom_angle_atom_site_label_3
_geom_angle
C3 C1 C2 108.2(2)
C3 C1 C4 110.2(2)
C2 C1 C4 108.4(2)
C3 C1 P1 113.63(19)
C2 C1 P1 108.14(19)
C4 C1 P1 108.09(19)
C1 C2 H2A 109.5
C1 C2 H2B 109.5
H2A C2 H2B 109.5
C1 C2 H2C 109.5
H2A C2 H2C 109.5
H2B C2 H2C 109.5
C1 C3 H3A 109.5
C1 C3 H3B 109.5
H3A C3 H3B 109.5
C1 C3 H3C 109.5
H3A C3 H3C 109.5
H3B C3 H3C 109.5
C1 C4 H4A 109.5
C1 C4 H4B 109.5
H4A C4 H4B 109.5
C1 C4 H4C 109.5
H4A C4 H4C 109.5
H4B C4 H4C 109.5
C6 C5 C12 104.2(2)
C6 C5 P1 99.78(16)
C12 C5 P1 101.33(17)
C6 C5 H5 116.4
C12 C5 H5 116.4
P1 C5 H5 116.3
C9 C6 C7 128.8(2)
C9 C6 C5 110.3(2)
C7 C6 C5 120.9(2)
C6 C7 H7A 109.5
C6 C7 H7B 109.5
H7A C7 H7B 109.5
C6 C7 H7C 109.5
H7A C7 H7C 109.5
H7B C7 H7C 109.5
C9 C8 H8A 109.5
C9 C8 H8B 109.5
H8A C8 H8B 109.5
C9 C8 H8C 109.5
H8A C8 H8C 109.5
H8B C8 H8C 109.5
C6 C9 C8 127.9(3)
C6 C9 C10 111.3(2)
C8 C9 C10 120.7(2)
C9 C10 C11 108.4(2)
C9 C10 P1 100.26(17)
C11 C10 P1 99.17(16)
C9 C10 H10 115.6
C11 C10 H10 115.6
P1 C10 H10 115.6
C14 C11 C12 105.2(2)
C14 C11 C10 111.0(2)
C12 C11 C10 105.2(2)
C14 C11 H11 111.7
C12 C11 H11 111.7
C10 C11 H11 111.7
C13 C12 C11 104.3(2)
C13 C12 C5 111.7(2)
C11 C12 C5 107.2(2)
C13 C12 Br1 104.92(16)
C11 C12 Br1 114.16(18)
C5 C12 Br1 114.12(17)
O1 C13 N1 125.0(2)
O1 C13 C12 127.3(2)
N1 C13 C12 107.7(2)
O2 C14 N1 124.2(3)
O2 C14 C11 127.2(3)
N1 C14 C11 108.6(2)
C16 C15 C20 121.6(3)
C16 C15 N1 118.9(3)
C20 C15 N1 119.5(3)
C15 C16 C17 118.4(3)
C15 C16 H16 120.8
C17 C16 H16 120.8
C18 C17 C16 120.5(3)
C18 C17 H17 119.7
C16 C17 H17 119.7
C19 C18 C17 120.5(3)
C19 C18 H18 119.8
C17 C18 H18 119.8
C18 C19 C20 119.9(3)
C18 C19 H19 120.0
C20 C19 H19 120.0
C15 C20 C19 119.1(3)
C15 C20 H20 120.4
C19 C20 H20 120.4
C14 N1 C13 113.5(2)
C14 N1 C15 122.3(2)
C13 N1 C15 123.9(2)
C10 P1 C5 81.23(12)
C10 P1 C1 110.66(12)
C5 P1 C1 112.53(12)
C10 P1 S1 115.35(9)
C5 P1 S1 118.30(9)
C1 P1 S1 114.44(9)

loop_
_geom_bond_atom_site_label_1
_geom_bond_atom_site_label_2
_geom_bond_distance
Br1 C12 1.954(3)
C1 C3 1.529(4)
C1 C2 1.532(4)
C1 C4 1.538(4)
C1 P1 1.883(3)
C2 H2A 0.98
C2 H2B 0.98
C2 H2C 0.98
C3 H3A 0.98
C3 H3B 0.98
C3 H3C 0.98
C4 H4A 0.98
C4 H4B 0.98
C4 H4C 0.98
C5 C6 1.518(4)
C5 C12 1.557(4)
C5 P1 1.871(3)
C5 H5 1.0
C6 C9 1.349(4)
C6 C7 1.498(4)
C7 H7A 0.98
C7 H7B 0.98
C7 H7C 0.98
C8 C9 1.499(4)
C8 H8A 0.98
C8 H8B 0.98
C8 H8C 0.98
C9 C10 1.513(4)
C10 C11 1.560(4)
C10 P1 1.857(3)
C10 H10 1.0
C11 C14 1.512(4)
C11 C12 1.548(4)
C11 H11 1.0
C12 C13 1.536(4)
C13 O1 1.206(3)
C13 N1 1.394(3)
C14 O2 1.208(3)
C14 N1 1.392(3)
C15 C16 1.383(4)
C15 C20 1.384(4)
C15 N1 1.437(3)
C16 C17 1.394(4)
C16 H16 0.95
C17 C18 1.380(5)
C17 H17 0.95
C18 C19 1.376(6)
C18 H18 0.95
C19 C20 1.393(5)
C19 H19 0.95
C20 H20 0.95
P1 S1 1.9412(9)
